data_7223979
loop_
_publ_author_name
'Wang, S.'
'Knowles, G. P.'
'Chaffee, A. L.'
'Langford, S. J.'

_publ_section_title
;
 Selective CO2uptake and vapor adsorption study within Sn(iv) porphyrin
 crystals
;
_journal_issue 9
_journal_name_full CrystEngComm
_journal_page_first 1515
_journal_paper_doi 10.1039/C5CE02170G
_journal_volume 18
_journal_year 2016
_chemical_formula_moiety 'C60 H44 Br2 N4 O2 Sn'
_chemical_formula_sum 'C60 H44 Br2 N4 O2 Sn'
_chemical_formula_weight 1131.50
_chemical_name_systematic
; 
 ? 
;
_space_group_IT_number 148
_symmetry_cell_setting trigonal
_symmetry_space_group_name_Hall '-R 3'
_symmetry_space_group_name_H-M 'R -3 :H'
_atom_sites_solution_hydrogens geom
_atom_sites_solution_primary direct
_atom_sites_solution_secondary difmap
_audit_creation_method SHELXL-97
_audit_update_record
;
2015-11-04 deposited with the CCDC.
2016-01-22 downloaded from the CCDC.
;
_cell_angle_alpha 90.00
_cell_angle_beta 90.00
_cell_angle_gamma 120.00
_cell_formula_units_Z 9
_cell_length_a 36.626(2)
_cell_length_b 36.626(2)
_cell_length_c 10.4295(8)
_cell_measurement_reflns_used 3759
_cell_measurement_temperature 123(2)
_cell_measurement_theta_max 25.61
_cell_measurement_theta_min 2.34
_cell_volume 12116.4(13)
_computing_cell_refinement 'Bruker APEX2'
_computing_data_collection 'Bruker APEX2'
_computing_data_reduction 'Bruker APEX2'
_computing_molecular_graphics 'Bruker SHELXTL'
_computing_publication_material 'Bruker SHELXTL'
_computing_structure_refinement 'SHELXL-97 (Sheldrick, 1997)'
_computing_structure_solution 'SHELXS-97 (Sheldrick, 1990)'
_diffrn_ambient_temperature 123(2)
_diffrn_measured_fraction_theta_full 0.992
_diffrn_measured_fraction_theta_max 0.992
_diffrn_measurement_device_type 'Bruker KAPPA APEX II CCD area-detector'
_diffrn_measurement_method 'phi and omega scans'
_diffrn_radiation_monochromator graphite
_diffrn_radiation_source 'fine-focus sealed tube'
_diffrn_radiation_type MoK\a
_diffrn_radiation_wavelength 0.71073
_diffrn_reflns_av_R_equivalents 0.0427
_diffrn_reflns_av_sigmaI/netI 0.0583
_diffrn_reflns_limit_h_max 42
_diffrn_reflns_limit_h_min -44
_diffrn_reflns_limit_k_max 44
_diffrn_reflns_limit_k_min -44
_diffrn_reflns_limit_l_max 11
_diffrn_reflns_limit_l_min -12
_diffrn_reflns_number 15097
_diffrn_reflns_theta_full 25.70
_diffrn_reflns_theta_max 25.70
_diffrn_reflns_theta_min 1.11
_diffrn_standards_interval_time 0
_diffrn_standards_number 0
_exptl_absorpt_coefficient_mu 2.003
_exptl_absorpt_correction_T_max 0.7453
_exptl_absorpt_correction_T_min 0.5264
_exptl_absorpt_correction_type multi-scan
_exptl_absorpt_process_details 'SADABS (Sheldrick, 1996)'
_exptl_crystal_colour purple
_exptl_crystal_density_diffrn 1.396
_exptl_crystal_density_method 'not measured'
_exptl_crystal_description needle
_exptl_crystal_F_000 5112
_exptl_crystal_size_max 0.2
_exptl_crystal_size_mid 0.2
_exptl_crystal_size_min 0.2
_platon_squeeze_details
;
;
_refine_diff_density_max 1.216
_refine_diff_density_min -1.621
_refine_diff_density_rms 0.309
_refine_ls_extinction_method none
_refine_ls_goodness_of_fit_ref 1.126
_refine_ls_hydrogen_treatment constr
_refine_ls_matrix_type full
_refine_ls_number_parameters 315
_refine_ls_number_reflns 5097
_refine_ls_number_restraints 18
_refine_ls_restrained_S_all 1.159
_refine_ls_R_factor_all 0.0753
_refine_ls_R_factor_gt 0.0463
_refine_ls_shift/su_max 0.001
_refine_ls_shift/su_mean 0.000
_refine_ls_structure_factor_coef Fsqd
_refine_ls_weighting_details 'calc w=1/[\s^2^(Fo^2^)+(0.1000P)^2^+0.0000P] where P=(Fo^2^+2Fc^2^)/3'
_refine_ls_weighting_scheme calc
_refine_ls_wR_factor_gt 0.1348
_refine_ls_wR_factor_ref 0.1663
_reflns_number_gt 3814
_reflns_number_total 5097
_reflns_threshold_expression >2sigma(I)
_cod_data_source_file c5ce02170g2.cif
_cod_data_source_block 2
_cod_depositor_comments 'Adding full bibliography for 7223978--7223980.cif.'
_cod_original_cell_volume 12116.6(13)
_cod_original_sg_symbol_H-M R-3
_cod_database_code 7223979

loop_
_symmetry_equiv_pos_as_xyz
'x, y, z'
'-y, x-y, z'
'-x+y, -x, z'
'x+2/3, y+1/3, z+1/3'
'-y+2/3, x-y+1/3, z+1/3'
'-x+y+2/3, -x+1/3, z+1/3'
'x+1/3, y+2/3, z+2/3'
'-y+1/3, x-y+2/3, z+2/3'
'-x+y+1/3, -x+2/3, z+2/3'
'-x, -y, -z'
'y, -x+y, -z'
'x-y, x, -z'
'-x+2/3, -y+1/3, -z+1/3'
'y+2/3, -x+y+1/3, -z+1/3'
'x-y+2/3, x+1/3, -z+1/3'
'-x+1/3, -y+2/3, -z+2/3'
'y+1/3, -x+y+2/3, -z+2/3'
'x-y+1/3, x+2/3, -z+2/3'

loop_
_atom_site_label
_atom_site_type_symbol
_atom_site_fract_x
_atom_site_fract_y
_atom_site_fract_z
_atom_site_U_iso_or_equiv
_atom_site_adp_type
_atom_site_occupancy
_atom_site_symmetry_multiplicity
_atom_site_calc_flag
_atom_site_refinement_flags
Sn1 Sn 0.5000 0.0000 0.0000 0.01367(17) Uani 1 2 d S
Br2 Br 0.59852(2) 0.12922(2) -0.09725(7) 0.0584(3) Uani 1 1 d .
O1 O 0.52759(10) 0.04017(10) -0.1521(3) 0.0193(8) Uani 1 1 d .
N2 N 0.49745(12) 0.04701(12) 0.1053(4) 0.0164(9) Uani 1 1 d .
C14 C 0.59530(14) 0.11082(15) 0.3057(5) 0.0174(11) Uani 1 1 d .
N4 N 0.56026(12) 0.01952(12) 0.0726(4) 0.0160(9) Uani 1 1 d .
C26 C 0.52867(15) 0.07560(15) 0.1859(5) 0.0170(10) Uani 1 1 d .
C23 C 0.62095(15) 0.05353(16) 0.1881(5) 0.0200(11) Uani 1 1 d .
H23 H 0.6422 0.0729 0.2443 0.024 Uiso 1 1 calc R
C22 C 0.62223(15) 0.02261(15) 0.1199(5) 0.0177(11) Uani 1 1 d .
H22 H 0.6447 0.0167 0.1197 0.021 Uiso 1 1 calc R
C7 C 0.39903(14) 0.05211(14) 0.0404(5) 0.0142(10) Uani 1 1 d .
C28 C 0.46528(14) 0.05620(14) 0.1018(5) 0.0154(10) Uani 1 1 d .
C9 C 0.37555(15) 0.09819(15) -0.0450(5) 0.0198(11) Uani 1 1 d .
H9 H 0.3762 0.1161 -0.1120 0.024 Uiso 1 1 calc R
C24 C 0.58144(14) 0.05170(14) 0.1599(5) 0.0161(10) Uani 1 1 d .
C10 C 0.35095(15) 0.09235(15) 0.0647(5) 0.0183(11) Uani 1 1 d .
C13 C 0.47691(16) 0.09169(16) 0.1828(5) 0.0203(11) Uani 1 1 d .
H13 H 0.4605 0.1047 0.1986 0.024 Uiso 1 1 calc R
C25 C 0.56706(14) 0.07763(15) 0.2114(5) 0.0167(10) Uani 1 1 d .
C30 C 0.32679(17) 0.11546(17) 0.0797(5) 0.0262(12) Uani 1 1 d .
H30A H 0.2969 0.0962 0.0612 0.039 Uiso 1 1 calc R
H30B H 0.3379 0.1393 0.0198 0.039 Uiso 1 1 calc R
H30C H 0.3298 0.1259 0.1677 0.039 Uiso 1 1 calc R
C12 C 0.37437(15) 0.04576(14) 0.1472(5) 0.0183(11) Uani 1 1 d .
H12 H 0.3735 0.0275 0.2132 0.022 Uiso 1 1 calc R
C29 C 0.42764(14) 0.03426(15) 0.0309(5) 0.0151(10) Uani 1 1 d .
C21 C 0.58398(14) 0.00052(15) 0.0485(5) 0.0162(10) Uani 1 1 d .
C8 C 0.39877(15) 0.07812(15) -0.0560(5) 0.0200(11) Uani 1 1 d .
H8 H 0.4150 0.0822 -0.1313 0.024 Uiso 1 1 calc R
C27 C 0.51513(16) 0.10359(16) 0.2332(5) 0.0227(12) Uani 1 1 d .
H27 H 0.5304 0.1265 0.2902 0.027 Uiso 1 1 calc R
C16 C 0.6485(2) 0.18219(19) 0.3536(6) 0.0415(16) Uani 1 1 d .
H16 H 0.6687 0.2094 0.3239 0.050 Uiso 1 1 calc R
C11 C 0.35094(15) 0.06568(15) 0.1597(5) 0.0194(11) Uani 1 1 d .
H11 H 0.3345 0.0610 0.2347 0.023 Uiso 1 1 calc R
C17 C 0.64363(17) 0.17429(18) 0.4834(6) 0.0309(14) Uani 1 1 d .
C5 C 0.47463(16) 0.0822(2) -0.3280(5) 0.0309(14) Uani 1 1 d DU
H5 H 0.4491 0.0722 -0.3747 0.037 Uiso 1 1 calc R
C6 C 0.48264(17) 0.05761(19) -0.2785(5) 0.0408(17) Uani 1 1 d DU
H6 H 0.4633 0.0285 -0.2913 0.049 Uiso 1 1 calc R
C15 C 0.62408(18) 0.15083(18) 0.2651(6) 0.0339(14) Uani 1 1 d .
H15 H 0.6274 0.1571 0.1761 0.041 Uiso 1 1 calc R
C19 C 0.59005(18) 0.10287(17) 0.4352(5) 0.0301(13) Uani 1 1 d .
H19 H 0.5692 0.0758 0.4649 0.036 Uiso 1 1 calc R
C1 C 0.51972(17) 0.06862(17) -0.2000(4) 0.0281(13) Uani 1 1 d D
C2 C 0.54747(18) 0.11173(18) -0.1872(5) 0.0379(15) Uani 1 1 d D
C3 C 0.5405(2) 0.14229(19) -0.2442(5) 0.0468(18) Uani 1 1 d D
H3 H 0.5599 0.1715 -0.2336 0.056 Uiso 1 1 calc R
C18 C 0.61504(18) 0.13422(19) 0.5238(6) 0.0343(14) Uani 1 1 d .
H18 H 0.6122 0.1278 0.6127 0.041 Uiso 1 1 calc R
C4 C 0.5038(2) 0.1280(2) -0.3176(6) 0.061(2) Uani 1 1 d DU
H4 H 0.4979 0.1474 -0.3598 0.073 Uiso 1 1 calc R
C20 C 0.6705(2) 0.2087(2) 0.5788(7) 0.0519(19) Uani 1 1 d .
H20A H 0.6525 0.2161 0.6289 0.078 Uiso 1 1 calc R
H20B H 0.6916 0.2337 0.5325 0.078 Uiso 1 1 calc R
H20C H 0.6847 0.1986 0.6364 0.078 Uiso 1 1 calc R

loop_
_atom_site_aniso_label
_atom_site_aniso_U_11
_atom_site_aniso_U_22
_atom_site_aniso_U_33
_atom_site_aniso_U_23
_atom_site_aniso_U_13
_atom_site_aniso_U_12
Sn1 0.0121(3) 0.0163(3) 0.0155(3) -0.00337(18) -0.00151(18) 0.0092(2)
Br2 0.0562(5) 0.0442(4) 0.0355(4) 0.0027(3) -0.0125(3) -0.0043(3)
O1 0.0181(18) 0.0228(18) 0.0203(19) 0.0025(15) 0.0025(15) 0.0129(15)
N2 0.013(2) 0.018(2) 0.020(2) -0.0044(17) -0.0014(17) 0.0094(17)
C14 0.011(2) 0.023(3) 0.021(3) -0.004(2) -0.003(2) 0.011(2)
N4 0.016(2) 0.016(2) 0.019(2) -0.0035(17) -0.0013(17) 0.0101(17)
C26 0.020(3) 0.017(2) 0.015(3) -0.002(2) 0.000(2) 0.010(2)
C23 0.017(2) 0.022(3) 0.021(3) -0.002(2) -0.002(2) 0.009(2)
C22 0.014(2) 0.024(3) 0.019(3) -0.001(2) -0.001(2) 0.013(2)
C7 0.012(2) 0.012(2) 0.020(3) -0.005(2) -0.003(2) 0.0071(19)
C28 0.017(2) 0.015(2) 0.019(3) 0.000(2) 0.001(2) 0.011(2)
C9 0.021(3) 0.019(3) 0.020(3) 0.001(2) -0.004(2) 0.011(2)
C24 0.013(2) 0.017(2) 0.016(3) -0.001(2) -0.002(2) 0.006(2)
C10 0.018(2) 0.015(2) 0.024(3) -0.004(2) -0.003(2) 0.009(2)
C13 0.021(3) 0.023(3) 0.021(3) -0.005(2) -0.001(2) 0.014(2)
C25 0.017(2) 0.017(2) 0.015(3) -0.005(2) -0.002(2) 0.009(2)
C30 0.030(3) 0.029(3) 0.027(3) 0.004(2) 0.002(2) 0.021(3)
C12 0.018(2) 0.016(2) 0.023(3) 0.004(2) 0.000(2) 0.010(2)
C29 0.014(2) 0.018(2) 0.017(3) 0.003(2) 0.001(2) 0.011(2)
C21 0.011(2) 0.020(2) 0.020(3) 0.001(2) 0.000(2) 0.010(2)
C8 0.024(3) 0.023(3) 0.017(3) 0.000(2) 0.005(2) 0.015(2)
C27 0.025(3) 0.021(3) 0.025(3) -0.005(2) 0.000(2) 0.013(2)
C16 0.039(4) 0.025(3) 0.042(4) -0.008(3) -0.009(3) 0.003(3)
C11 0.018(3) 0.026(3) 0.017(3) 0.002(2) 0.002(2) 0.014(2)
C17 0.030(3) 0.036(3) 0.031(3) -0.017(3) -0.011(3) 0.020(3)
C5 0.014(3) 0.071(4) 0.016(3) -0.016(3) -0.008(2) 0.027(3)
C6 0.029(3) 0.043(4) 0.027(3) -0.015(3) 0.014(3) 0.001(3)
C15 0.031(3) 0.035(3) 0.023(3) -0.001(3) -0.002(3) 0.007(3)
C19 0.033(3) 0.024(3) 0.024(3) -0.001(2) -0.007(3) 0.008(3)
C1 0.036(3) 0.034(3) 0.021(3) 0.006(2) 0.010(3) 0.022(3)
C2 0.053(4) 0.032(3) 0.025(3) -0.002(3) 0.006(3) 0.018(3)
C3 0.081(5) 0.031(3) 0.037(4) 0.006(3) 0.012(4) 0.034(4)
C18 0.037(3) 0.048(4) 0.016(3) -0.011(3) -0.007(3) 0.020(3)
C4 0.097(6) 0.093(6) 0.034(4) 0.018(4) 0.012(4) 0.079(5)
C20 0.051(4) 0.050(4) 0.051(5) -0.031(4) -0.020(4) 0.022(4)

loop_
_atom_type_symbol
_atom_type_description
_atom_type_scat_dispersion_real
_atom_type_scat_dispersion_imag
_atom_type_scat_source
C C 0.0033 0.0016 'International Tables Vol C Tables 4.2.6.8 and 6.1.1.4'
H H 0.0000 0.0000 'International Tables Vol C Tables 4.2.6.8 and 6.1.1.4'
N N 0.0061 0.0033 'International Tables Vol C Tables 4.2.6.8 and 6.1.1.4'
O O 0.0106 0.0060 'International Tables Vol C Tables 4.2.6.8 and 6.1.1.4'
Br Br -0.2901 2.4595 'International Tables Vol C Tables 4.2.6.8 and 6.1.1.4'
Sn Sn -0.6537 1.4246 'International Tables Vol C Tables 4.2.6.8 and 6.1.1.4'

loop_
_geom_angle_atom_site_label_1
_geom_angle_atom_site_label_2
_geom_angle_atom_site_label_3
_geom_angle
_geom_angle_site_symmetry_1
_geom_angle_site_symmetry_3
O1 Sn1 O1 180.0(3) 10_655 .
O1 Sn1 N2 91.40(14) 10_655 10_655
O1 Sn1 N2 88.60(14) . 10_655
O1 Sn1 N2 88.60(14) 10_655 .
O1 Sn1 N2 91.40(14) . .
N2 Sn1 N2 180.00(18) 10_655 .
O1 Sn1 N4 88.72(14) 10_655 10_655
O1 Sn1 N4 91.28(14) . 10_655
N2 Sn1 N4 90.14(15) 10_655 10_655
N2 Sn1 N4 89.86(15) . 10_655
O1 Sn1 N4 91.28(14) 10_655 .
O1 Sn1 N4 88.72(14) . .
N2 Sn1 N4 89.86(15) 10_655 .
N2 Sn1 N4 90.14(15) . .
N4 Sn1 N4 180.0(3) 10_655 .
C1 O1 Sn1 129.7(3) . .
C28 N2 C26 108.4(4) . .
C28 N2 Sn1 125.8(3) . .
C26 N2 Sn1 125.7(3) . .
C19 C14 C15 118.6(5) . .
C19 C14 C25 120.3(5) . .
C15 C14 C25 120.8(5) . .
C24 N4 C21 108.9(4) . .
C24 N4 Sn1 125.2(3) . .
C21 N4 Sn1 125.7(3) . .
N2 C26 C25 125.9(4) . .
N2 C26 C27 107.5(4) . .
C25 C26 C27 126.6(4) . .
C22 C23 C24 107.8(4) . .
C22 C23 H23 126.1 . .
C24 C23 H23 126.1 . .
C23 C22 C21 108.2(4) . .
C23 C22 H22 125.9 . .
C21 C22 H22 125.9 . .
C12 C7 C8 118.2(4) . .
C12 C7 C29 121.7(4) . .
C8 C7 C29 120.0(4) . .
N2 C28 C29 125.9(4) . .
N2 C28 C13 107.7(4) . .
C29 C28 C13 126.3(4) . .
C8 C9 C10 120.4(5) . .
C8 C9 H9 119.8 . .
C10 C9 H9 119.8 . .
N4 C24 C25 126.2(4) . .
N4 C24 C23 107.2(4) . .
C25 C24 C23 126.6(4) . .
C11 C10 C9 117.5(4) . .
C11 C10 C30 121.8(5) . .
C9 C10 C30 120.7(5) . .
C27 C13 C28 108.4(4) . .
C27 C13 H13 125.8 . .
C28 C13 H13 125.8 . .
C26 C25 C24 126.8(4) . .
C26 C25 C14 115.9(4) . .
C24 C25 C14 117.3(4) . .
C10 C30 H30A 109.5 . .
C10 C30 H30B 109.5 . .
H30A C30 H30B 109.5 . .
C10 C30 H30C 109.5 . .
H30A C30 H30C 109.5 . .
H30B C30 H30C 109.5 . .
C7 C12 C11 120.9(4) . .
C7 C12 H12 119.5 . .
C11 C12 H12 119.5 . .
C21 C29 C28 126.6(4) 10_655 .
C21 C29 C7 118.7(4) 10_655 .
C28 C29 C7 114.6(4) . .
N4 C21 C29 125.9(4) . 10_655
N4 C21 C22 107.8(4) . .
C29 C21 C22 126.3(4) 10_655 .
C9 C8 C7 121.6(5) . .
C9 C8 H8 119.2 . .
C7 C8 H8 119.2 . .
C13 C27 C26 108.0(4) . .
C13 C27 H27 126.0 . .
C26 C27 H27 126.0 . .
C17 C16 C15 121.0(6) . .
C17 C16 H16 119.5 . .
C15 C16 H16 119.5 . .
C12 C11 C10 121.4(5) . .
C12 C11 H11 119.3 . .
C10 C11 H11 119.3 . .
C18 C17 C16 118.3(5) . .
C18 C17 C20 121.2(6) . .
C16 C17 C20 120.5(6) . .
C6 C5 C4 120.9(5) . .
C6 C5 H5 119.5 . .
C4 C5 H5 119.5 . .
C5 C6 C1 125.4(6) . .
C5 C6 H6 117.3 . .
C1 C6 H6 117.3 . .
C14 C15 C16 120.6(6) . .
C14 C15 H15 119.7 . .
C16 C15 H15 119.7 . .
C14 C19 C18 120.6(5) . .
C14 C19 H19 119.7 . .
C18 C19 H19 119.7 . .
O1 C1 C2 122.6(5) . .
O1 C1 C6 122.6(5) . .
C2 C1 C6 114.7(5) . .
C1 C2 C3 123.0(6) . .
C1 C2 Br2 117.9(4) . .
C3 C2 Br2 119.0(5) . .
C2 C3 C4 117.3(6) . .
C2 C3 H3 121.4 . .
C4 C3 H3 121.4 . .
C17 C18 C19 120.7(5) . .
C17 C18 H18 119.7 . .
C19 C18 H18 119.7 . .
C3 C4 C5 118.7(5) . .
C3 C4 H4 120.7 . .
C5 C4 H4 120.7 . .
C17 C20 H20A 109.5 . .
C17 C20 H20B 109.5 . .
H20A C20 H20B 109.5 . .
C17 C20 H20C 109.5 . .
H20A C20 H20C 109.5 . .
H20B C20 H20C 109.5 . .

loop_
_geom_bond_atom_site_label_1
_geom_bond_atom_site_label_2
_geom_bond_distance
_geom_bond_site_symmetry_2
Sn1 O1 2.053(3) 10_655
Sn1 O1 2.053(3) .
Sn1 N2 2.083(4) 10_655
Sn1 N2 2.083(4) .
Sn1 N4 2.092(4) 10_655
Sn1 N4 2.092(4) .
Br2 C2 1.894(6) .
O1 C1 1.311(6) .
N2 C28 1.378(6) .
N2 C26 1.383(6) .
C14 C19 1.375(7) .
C14 C15 1.376(8) .
C14 C25 1.502(7) .
N4 C24 1.380(6) .
N4 C21 1.381(6) .
C26 C25 1.396(7) .
C26 C27 1.432(7) .
C23 C22 1.358(7) .
C23 C24 1.445(6) .
C23 H23 0.9500 .
C22 C21 1.428(7) .
C22 H22 0.9500 .
C7 C12 1.379(7) .
C7 C8 1.389(7) .
C7 C29 1.490(6) .
C28 C29 1.409(6) .
C28 C13 1.425(7) .
C9 C8 1.379(7) .
C9 C10 1.405(7) .
C9 H9 0.9500 .
C24 C25 1.403(6) .
C10 C11 1.391(7) .
C10 C30 1.507(7) .
C13 C27 1.347(7) .
C13 H13 0.9500 .
C30 H30A 0.9800 .
C30 H30B 0.9800 .
C30 H30C 0.9800 .
C12 C11 1.383(6) .
C12 H12 0.9500 .
C29 C21 1.396(7) 10_655
C21 C29 1.396(7) 10_655
C8 H8 0.9500 .
C27 H27 0.9500 .
C16 C17 1.377(8) .
C16 C15 1.393(8) .
C16 H16 0.9500 .
C11 H11 0.9500 .
C17 C18 1.375(8) .
C17 C20 1.519(8) .
C5 C6 1.196(8) .
C5 C4 1.474(9) .
C5 H5 0.9500 .
C6 C1 1.459(8) .
C6 H6 0.9500 .
C15 H15 0.9500 .
C19 C18 1.399(8) .
C19 H19 0.9500 .
C1 C2 1.393(7) .
C2 C3 1.399(8) .
C3 C4 1.401(9) .
C3 H3 0.9500 .
C18 H18 0.9500 .
C4 H4 0.9500 .
C20 H20A 0.9800 .
C20 H20B 0.9800 .
C20 H20C 0.9800 .

loop_
_platon_squeeze_void_nr
_platon_squeeze_void_average_x
_platon_squeeze_void_average_y
_platon_squeeze_void_average_z
_platon_squeeze_void_volume
_platon_squeeze_void_count_electrons
_platon_squeeze_void_content
1 0.000 0.000 -0.008 571 233 ' '
2 0.333 0.667 0.446 572 233 ' '
3 0.667 0.333 0.113 572 233 ' '
